data_1520548
loop_
_publ_author_name
'Springborg, Johan'
'Nielsen, Bente'
'Olsen, Carl Erik'
'Sotofte, Inger'

_publ_section_title
;
 Synthesis of [3(2)]Bis([2(4).3(1)]adamanzane),
 1,4,8,11,15,18,22,25-Octaazapentacyclo[20.6.2.2(4,25).2(8,15).2(11,18)]
 hexatriacontane, and Crystal Structure of the Tetrachlorozincate Salt of
 the Tetraprotonated Octaamine
;
_journal_name_full 'Acta Chemica Scandinavica'
_journal_page_first 985
_journal_page_last 991
_journal_paper_doi 10.3891/acta.chem.scand.53-0985
_journal_volume 53
_journal_year 1999
_chemical_formula_sum 'C28 H63 Cl8 N8 O1.5 Zn2'
_chemical_formula_weight 950.20
_space_group_IT_number 14
_symmetry_cell_setting monoclinic
_symmetry_Int_Tables_number 14
_symmetry_space_group_name_Hall '-P 2ybc'
_symmetry_space_group_name_H-M 'P 1 21/c 1'
_cell_angle_alpha 90
_cell_angle_beta 100.00(3)
_cell_angle_gamma 90
_cell_formula_units_Z 2
_cell_length_a 11.434(2)
_cell_length_b 9.617(2)
_cell_length_c 18.981(4)
_cell_volume 2055.5(7)
_diffrn_ambient_temperature 120
_diffrn_radiation_probe x-ray
_diffrn_radiation_type MoK\a
_diffrn_radiation_wavelength 0.71069
_exptl_absorpt_coefficient_mu 1.723
_exptl_crystal_density_diffrn 1.535
_exptl_crystal_F_000 990
_refine_ls_goodness_of_fit_ref 1.076
_refine_ls_number_parameters 344
_refine_ls_number_reflns 3906
_refine_ls_R_factor_gt 0.0376
_refine_ls_wR_factor_gt 0.0813
_cod_data_source_file Acta-Chem-Scand-1999-53-985-991.cif
_cod_data_source_block 1
_cod_original_sg_symbol_H-M 'P 21/c'
_cod_database_code 1520548

loop_
_symmetry_equiv_pos_site_id
_symmetry_equiv_pos_as_xyz
1 x,y,z
2 -x,1/2+y,1/2-z
3 -x,-y,-z
4 x,1/2-y,1/2+z

loop_
_atom_site_label
_atom_site_type_symbol
_atom_site_thermal_displace_type
_atom_site_fract_x
_atom_site_fract_y
_atom_site_fract_z
_atom_site_occupancy
_atom_site_U_iso_or_equiv
_atom_site_calc_flag
_atom_site_refinement_flags
_atom_site_disorder_assembly
_atom_site_disorder_group
N1 N Uiso 0.0790(2) 0.5277(2) 0.16542(11) 1.000 0.0143(4) . . . .
N2 N Uiso 0.2126(2) 0.2104(2) 0.14326(11) 1.000 0.0135(4) . . . .
N3 N Uiso 0.2654(2) 0.2912(2) 0.00897(11) 1.000 0.0152(4) . . . .
N4 N Uiso 0.3505(2) 0.4285(2) 0.14581(11) 1.000 0.0164(4) . . . .
C1 C Uiso 0.0495(2) 0.3849(3) 0.13455(14) 1.000 0.0184(5) . . . .
C2 C Uiso 0.1141(2) 0.2657(3) 0.17745(14) 1.000 0.0173(5) . . . .
C3 C Uiso 0.1677(2) 0.1238(3) 0.07854(13) 1.000 0.0162(5) . . . .
C4 C Uiso 0.2459(2) 0.1423(3) 0.02179(14) 1.000 0.0171(5) . . . .
C5 C Uiso 0.3892(2) 0.3379(3) 0.03105(15) 1.000 0.0212(6) . . . .
C6 C Uiso 0.3956(3) 0.4645(3) 0.07943(14) 1.000 0.0211(6) . . . .
C7 C Uiso 0.3034(2) 0.5515(3) 0.17909(15) 1.000 0.0198(6) . . . .
C8 C Uiso 0.1822(2) 0.6008(3) 0.14143(14) 1.000 0.0186(5) . . . .
C9 C Uiso 0.3079(3) 0.1415(3) 0.19579(14) 1.000 0.0204(5) . . . .
C10 C Uiso 0.3811(3) 0.2507(3) 0.24240(14) 1.000 0.0220(6) . . . .
C11 C Uiso 0.4403(2) 0.3539(3) 0.19850(15) 1.000 0.0215(6) . . . .
C12 C Uiso 0.2141(2) 0.3371(3) -0.06363(14) 1.000 0.0197(5) . . . .
C13 C Uiso -0.0793(2) 0.6482(3) 0.07454(13) 1.000 0.0208(6) . . . .
C14 C Uiso -0.0313(2) 0.6184(3) 0.15348(13) 1.000 0.0185(6) . . . .
Zn1 Zn Uiso 0.76569(3) 0.14936(3) 0.12538(2) 1.000 0.0180(1) . . . .
Cl2 Cl Uiso 0.90537(5) -0.01935(6) 0.16954(3) 1.000 0.0165(1) . . . .
Cl3 Cl Uiso 0.81670(7) 0.22823(7) 0.02258(3) 1.000 0.0260(2) . . . .
Cl4 Cl Uiso 0.78529(7) 0.32143(7) 0.20857(4) 1.000 0.0268(2) . . . .
Cl5 Cl Uiso 0.58826(6) 0.04430(8) 0.11468(4) 1.000 0.0321(2) . . . .
OW O Uiso 0.4020(4) 0.8132(5) 0.1049(2) 1.000 0.0753(15) . . . .

loop_
_geom_angle_atom_site_label_1
_geom_angle_atom_site_label_2
_geom_angle_atom_site_label_3
_geom_angle
_geom_angle_site_symmetry_1
_geom_angle_site_symmetry_2
_geom_angle_site_symmetry_3
_geom_angle_publ_flag
Cl4 Zn1 Cl5 111.68(4) . . . yes
Cl3 Zn1 Cl5 115.94(4) . . . yes
Cl2 Zn1 Cl4 106.18(4) . . . yes
Cl2 Zn1 Cl5 105.77(4) . . . yes
Cl2 Zn1 Cl3 106.30(4) . . . yes
Cl3 Zn1 Cl4 110.26(4) . . . yes
C8 N1 C14 111.10(19) . . . yes
C1 N1 C8 116.1(2) . . . yes
C1 N1 C14 110.0(2) . . . yes
C2 N2 C3 112.2(2) . . . yes
C2 N2 C9 112.6(2) . . . yes
C3 N2 C9 113.9(2) . . . yes
C4 N3 C5 114.4(2) . . . yes
C4 N3 C12 113.5(2) . . . yes
C5 N3 C12 112.5(2) . . . yes
C6 N4 C11 112.5(2) . . . yes
C6 N4 C7 112.4(2) . . . yes
C7 N4 C11 110.9(2) . . . yes
N1 C1 C2 115.0(2) . . . yes
N2 C2 C1 111.6(2) . . . yes
N2 C3 C4 110.8(2) . . . yes
N3 C4 C3 110.7(2) . . . yes
N3 C5 C6 111.0(2) . . . yes
N4 C6 C5 109.8(2) . . . yes
N4 C7 C8 114.6(2) . . . yes
N1 C8 C7 114.2(2) . . . yes
N2 C9 C10 110.1(2) . . . yes
C9 C10 C11 112.4(2) . . . no
N4 C11 C10 111.1(2) . . . yes
N3 C12 C13 112.6(2) . . 3_565 yes
C12 C13 C14 109.4(2) 3_565 . . no
N1 C14 C13 113.7(2) . . . yes

loop_
_geom_bond_atom_site_label_1
_geom_bond_atom_site_label_2
_geom_bond_distance
_geom_bond_site_symmetry_1
_geom_bond_site_symmetry_2
_geom_bond_publ_flag
Zn1 Cl4 2.2714(9) . . yes
Zn1 Cl5 2.2438(9) . . yes
Zn1 Cl2 2.3283(8) . . yes
Zn1 Cl3 2.2623(9) . . yes
N1 C1 1.508(3) . . yes
N1 C14 1.518(3) . . yes
N1 C8 1.510(3) . . yes
N2 C2 1.492(3) . . yes
N2 C3 1.499(3) . . yes
N2 C9 1.498(4) . . yes
N3 C12 1.469(3) . . yes
N3 C4 1.476(3) . . yes
N3 C5 1.475(3) . . yes
N4 C7 1.485(3) . . yes
N4 C11 1.488(3) . . yes
N4 C6 1.483(4) . . yes
C1 C2 1.521(4) . . no
C3 C4 1.525(3) . . no
C5 C6 1.519(4) . . no
C7 C8 1.521(4) . . no
C9 C10 1.526(4) . . no
C10 C11 1.528(4) . . no
C12 C13 1.526(3) . 3_565 no
C13 C14 1.531(3) . . no

loop_
_geom_torsion_atom_site_label_1
_geom_torsion_atom_site_label_2
_geom_torsion_atom_site_label_3
_geom_torsion_atom_site_label_4
_geom_torsion
_geom_torsion_site_symmetry_1
_geom_torsion_site_symmetry_2
_geom_torsion_site_symmetry_3
_geom_torsion_site_symmetry_4
_geom_torsion_publ_flag
C8 N1 C1 C2 89.6(3) . . . . no
C14 N1 C1 C2 -143.2(2) . . . . no
C1 N1 C8 C7 -78.9(3) . . . . no
C14 N1 C8 C7 154.4(2) . . . . no
C1 N1 C14 C13 -64.9(3) . . . . no
C8 N1 C14 C13 65.0(3) . . . . no
C3 N2 C2 C1 -74.9(3) . . . . no
C9 N2 C2 C1 155.0(2) . . . . no
C2 N2 C3 C4 145.2(2) . . . . no
C9 N2 C3 C4 -85.3(3) . . . . no
C2 N2 C9 C10 -73.2(3) . . . . no
C3 N2 C9 C10 157.5(2) . . . . no
C5 N3 C4 C3 113.5(2) . . . . no
C12 N3 C4 C3 -115.5(2) . . . . no
C4 N3 C5 C6 -127.9(2) . . . . no
C12 N3 C5 C6 100.6(3) . . . . no
C4 N3 C12 C13 75.0(3) . . . 3_565 no
C5 N3 C12 C13 -153.1(2) . . . 3_565 no
C7 N4 C6 C5 -154.2(2) . . . . no
C11 N4 C6 C5 79.8(3) . . . . no
C6 N4 C7 C8 75.7(3) . . . . no
C11 N4 C7 C8 -157.4(2) . . . . no
C6 N4 C11 C10 -147.9(2) . . . . no
C7 N4 C11 C10 85.3(3) . . . . no
N1 C1 C2 N2 -103.9(2) . . . . no
N2 C3 C4 N3 -49.4(3) . . . . no
N3 C5 C6 N4 62.2(3) . . . . no
N4 C7 C8 N1 86.3(3) . . . . no
N2 C9 C10 C11 -59.4(3) . . . . no
C9 C10 C11 N4 59.3(3) . . . . no
N3 C12 C13 C14 -172.8(2) . . 3_565 3_565 no
C12 C13 C14 N1 148.2(2) 3_565 . . . no
